data_7704688
loop_
_publ_author_name
'Ramler, Jacqueline'
'Radacki, Krzysztof'
'Abbenseth, Josh'
'Lichtenberg, Crispin'

_publ_section_title
;
 Combined experimental and theoretical studies towards mutual
 osmium-bismuth donor/acceptor bonding.
;
_journal_issue 26
_journal_name_full 'Dalton transactions (Cambridge, England : 2003)'
_journal_page_first 9024
_journal_page_last 9034
_journal_paper_doi 10.1039/d0dt01663b
_journal_volume 49
_journal_year 2020
_chemical_formula_moiety 'C46 H64 Bi N4 O Os P2, Sb F6'
_chemical_formula_sum 'C46 H64 Bi F6 N4 O Os P2 Sb'
_chemical_formula_weight 1385.88
_space_group_crystal_system monoclinic
_space_group_IT_number 11
_space_group_name_Hall '-P 2yb'
_space_group_name_H-M_alt 'P 1 21/m 1'
_atom_sites_solution_hydrogens geom
_audit_creation_method 'CrysAlisPro 1.171.41.48a (Rigaku OD, 2019)'
_audit_update_record
;
2020-05-05 deposited with the CCDC.	2020-06-22 downloaded from the CCDC.
;
_cell_angle_alpha 90.0
_cell_angle_beta 115.709(3)
_cell_angle_gamma 90.0
_cell_formula_units_Z 2
_cell_length_a 13.2411(4)
_cell_length_b 15.4304(3)
_cell_length_c 13.5367(3)
_cell_measurement_reflns_used 14202
_cell_measurement_temperature 183.00(10)
_cell_measurement_theta_max 29.0940
_cell_measurement_theta_min 2.1460
_cell_volume 2491.97(12)
_computing_structure_refinement 'SHELXL-2018/3 (Sheldrick, 2018)'
_computing_structure_solution 'SHELXT 2014/5 (Sheldrick, 2014)'
_diffrn_ambient_temperature 183.00(10)
_diffrn_detector_area_resol_mean 10.0000
_diffrn_measured_fraction_theta_full 0.9940
_diffrn_measured_fraction_theta_max 0.8411
_diffrn_measurement_device_type 'XtaLAB Synergy, Dualflex, HyPix'
_diffrn_measurement_method '\w and \f scans'
_diffrn_radiation_type 'Mo K\a'
_diffrn_radiation_wavelength 0.71073
_diffrn_reflns_av_R_equivalents 0.0449
_diffrn_reflns_av_unetI/netI 0.0326
_diffrn_reflns_Laue_measured_fraction_full 0.995
_diffrn_reflns_Laue_measured_fraction_max 0.841
_diffrn_reflns_limit_h_max 16
_diffrn_reflns_limit_h_min -16
_diffrn_reflns_limit_k_max 20
_diffrn_reflns_limit_k_min -19
_diffrn_reflns_limit_l_max 16
_diffrn_reflns_limit_l_min -16
_diffrn_reflns_number 23022
_diffrn_reflns_point_group_measured_fraction_full 0.995
_diffrn_reflns_point_group_measured_fraction_max 0.841
_diffrn_reflns_theta_full 26.3154
_diffrn_reflns_theta_max 29.2047
_diffrn_reflns_theta_min 2.1284
_diffrn_source 'micro-focus sealed X-ray tube'
_exptl_absorpt_coefficient_mu 6.728
_exptl_absorpt_correction_T_max 0.448
_exptl_absorpt_correction_T_min 0.043
_exptl_absorpt_correction_type gaussian
_exptl_absorpt_process_details
;
CrysAlisPro 1.171.41.48a (Rigaku Oxford Diffraction, 2019)
Numerical absorption correction based on gaussian integration over
			a multifaceted crystal model
Empirical absorption correction using spherical harmonics,
 implemented in SCALE3 ABSPACK scaling algorithm.
;
_exptl_crystal_colour red
_exptl_crystal_density_diffrn 1.847
_exptl_crystal_description block
_exptl_crystal_F_000 1340
_exptl_crystal_size_max 0.294
_exptl_crystal_size_mid 0.230
_exptl_crystal_size_min 0.129
_refine_diff_density_max 1.681
_refine_diff_density_min -1.050
_refine_diff_density_rms 0.117
_refine_ls_extinction_method none
_refine_ls_goodness_of_fit_ref 1.038
_refine_ls_hydrogen_treatment constr
_refine_ls_matrix_type full
_refine_ls_number_parameters 474
_refine_ls_number_reflns 5879
_refine_ls_number_restraints 844
_refine_ls_restrained_S_all 0.995
_refine_ls_R_factor_all 0.0412
_refine_ls_R_factor_gt 0.0332
_refine_ls_shift/su_max 0.000
_refine_ls_shift/su_mean 0.000
_refine_ls_structure_factor_coef Fsqd
_refine_ls_weighting_details 'w=1/[\s^2^(Fo^2^)+(0.0329P)^2^+7.9511P] where P=(Fo^2^+2Fc^2^)/3'
_refine_ls_weighting_scheme calc
_refine_ls_wR_factor_gt 0.0797
_refine_ls_wR_factor_ref 0.0831
_reflns_Friedel_coverage 0.000
_reflns_number_gt 5033
_reflns_number_total 5879
_reflns_threshold_expression 'I > 2\s(I)'
_cod_data_source_file d0dt01663b3.cif
_cod_data_source_block 8
_cod_depositor_comments 'Adding full bibliography for 7704686--7704689.cif.'
_cod_original_cell_volume 2491.97(10)
_cod_database_code 7704688
_shelx_shelxl_version_number 2018/3
_shelx_space_group_comment
;
The symmetry employed for this shelxl refinement is uniquely defined
by the following loop, which should always be used as a source of
symmetry information in preference to the above space-group names.
They are only intended as comments.
;

loop_
_space_group_symop_operation_xyz
'x, y, z'
'-x, y+1/2, -z'
'-x, -y, -z'
'x, -y-1/2, z'

loop_
_atom_site_label
_atom_site_type_symbol
_atom_site_fract_x
_atom_site_fract_y
_atom_site_fract_z
_atom_site_U_iso_or_equiv
_atom_site_adp_type
_atom_site_occupancy
_atom_site_site_symmetry_order
_atom_site_calc_flag
_atom_site_refinement_flags_posn
_atom_site_refinement_flags_adp
_atom_site_refinement_flags_occupancy
_atom_site_disorder_assembly
_atom_site_disorder_group
Bi1 Bi 0.58228(3) 0.75045(13) 0.69966(2) 0.03602(11) Uani 0.5 1 d D U P A -1
C1_1 C 0.7051(13) 0.6448(12) 0.787(2) 0.041(2) Uani 0.5 1 d D U P A -1
C2_1 C 0.6840(11) 0.5837(9) 0.8518(15) 0.047(2) Uani 0.5 1 d D U P A -1
H2_1 H 0.622154 0.591126 0.868955 0.057 Uiso 0.5 1 calc R U P A -1
C3_1 C 0.7535(11) 0.5118(8) 0.8912(13) 0.051(3) Uani 0.5 1 d D U P A -1
H3_1 H 0.735873 0.467561 0.930012 0.061 Uiso 0.5 1 calc R U P A -1
C4_1 C 0.8486(10) 0.5051(8) 0.8733(12) 0.049(3) Uani 0.5 1 d D U P A -1
H4_1 H 0.898662 0.457922 0.903581 0.059 Uiso 0.5 1 calc R U P A -1
C5_1 C 0.8709(9) 0.5663(8) 0.8121(13) 0.045(2) Uani 0.5 1 d D U P A -1
H5_1 H 0.935836 0.560295 0.799578 0.054 Uiso 0.5 1 calc R U P A -1
C6_1 C 0.8001(10) 0.6375(9) 0.7676(15) 0.041(2) Uani 0.5 1 d D U P A -1
C7_1 C 0.8247(10) 0.6944(7) 0.6942(9) 0.042(2) Uani 0.5 1 d D U P A -1
H7_1 H 0.844196 0.664982 0.643243 0.050 Uiso 0.5 1 calc R U P A -1
C8_1 C 0.8244(10) 0.7814(7) 0.6868(9) 0.040(2) Uani 0.5 1 d D U P A -1
H8_1 H 0.837115 0.802926 0.627417 0.049 Uiso 0.5 1 calc R U P A -1
C9_1 C 0.8077(10) 0.8484(9) 0.7549(14) 0.040(2) Uani 0.5 1 d D U P A -1
C10_1 C 0.8863(9) 0.9154(8) 0.7939(12) 0.045(2) Uani 0.5 1 d D U P A -1
H10_1 H 0.949889 0.914217 0.778703 0.054 Uiso 0.5 1 calc R U P A -1
C11_1 C 0.8736(10) 0.9828(8) 0.8535(12) 0.049(3) Uani 0.5 1 d D U P A -1
H11_1 H 0.927233 1.028268 0.877484 0.059 Uiso 0.5 1 calc R U P A -1
C12_1 C 0.7830(11) 0.9850(8) 0.8791(12) 0.050(3) Uani 0.5 1 d D U P A -1
H12_1 H 0.776804 1.029675 0.924422 0.060 Uiso 0.5 1 calc R U P A -1
C13_1 C 0.7010(12) 0.9209(9) 0.8377(14) 0.047(2) Uani 0.5 1 d D U P A -1
H13_1 H 0.635366 0.924639 0.849259 0.056 Uiso 0.5 1 calc R U P A -1
C14_1 C 0.7153(13) 0.8513(12) 0.7792(19) 0.039(2) Uani 0.5 1 d D U P A -1
N3_2 N 0.4240(4) 0.750000 0.8262(4) 0.0323(10) Uani 1 2 d S TU P . .
N4_2 N 0.5311(5) 0.750000 0.8385(5) 0.0394(12) Uani 1 2 d S TU P A .
C3_2 C 0.6014(6) 0.750000 0.9485(6) 0.0462(14) Uani 1 2 d S TU P . .
H3_2 H 0.680997 0.750000 0.979493 0.055 Uiso 1 2 calc R U P B .
C4_2 C 0.5392(6) 0.750000 1.0058(6) 0.0447(14) Uani 1 2 d S TU P B .
H4_2 H 0.565467 0.750000 1.083195 0.054 Uiso 1 2 calc R U P . .
C5_2 C 0.4282(6) 0.750000 0.9266(5) 0.0364(11) Uani 1 2 d S TU P B .
C6_2 C 0.3223(6) 0.750000 0.9312(6) 0.0371(11) Uani 1 2 d S TU P . .
C7_2 C 0.3082(7) 0.750000 1.0276(6) 0.0455(14) Uani 1 2 d S TU P B .
H7_2 H 0.371825 0.750000 1.096810 0.055 Uiso 1 2 calc R U P . .
C8_2 C 0.2013(7) 0.750000 1.0221(7) 0.0514(15) Uani 1 2 d S TU P . .
H8_2 H 0.190899 0.750000 1.087276 0.062 Uiso 1 2 calc R U P B .
C9_2 C 0.1105(7) 0.750000 0.9211(6) 0.0480(14) Uani 1 2 d S TU P B .
H9_2 H 0.036326 0.750000 0.915284 0.058 Uiso 1 2 calc R U P . .
C10_2 C 0.1290(6) 0.750000 0.8280(6) 0.0414(13) Uani 1 2 d S TU P . .
H10_2 H 0.065597 0.750000 0.758643 0.050 Uiso 1 2 calc R U P B .
N2_2 N 0.2297(5) 0.750000 0.8296(5) 0.0343(11) Uani 1 2 d S TU P B .
Os1 Os 0.26331(3) 0.7580(3) 0.69611(3) 0.0294(5) Uani 0.5 1 d D U P B -1
P1_3 P 0.2409(5) 0.9106(3) 0.6750(6) 0.0420(12) Uani 0.5 1 d D U P B -1
C2_3 C 0.0921(8) 0.9158(7) 0.6000(10) 0.042(2) Uani 0.5 1 d D U P B -1
H2_3 H 0.052891 0.969326 0.586880 0.050 Uiso 0.5 1 calc R U P B -1
C3_3 C 0.0388(7) 0.8409(7) 0.5632(9) 0.036(2) Uani 0.5 1 d D U P B -1
H3_3 H -0.039639 0.841640 0.517916 0.044 Uiso 0.5 1 calc R U P B -1
N1_3 N 0.0931(6) 0.7636(4) 0.5886(6) 0.0338(16) Uani 0.5 1 d D U P B -1
C5_3 C 0.0333(7) 0.6898(8) 0.5496(10) 0.038(2) Uani 0.5 1 d D U P B -1
H5_3 H -0.045093 0.693846 0.504901 0.046 Uiso 0.5 1 calc R U P B -1
C6_3 C 0.0812(8) 0.6118(7) 0.5723(10) 0.048(2) Uani 0.5 1 d D U P B -1
H6_3 H 0.038292 0.560382 0.546783 0.058 Uiso 0.5 1 calc R U P B -1
P7_3 P 0.2295(6) 0.6081(4) 0.6525(6) 0.0471(14) Uani 0.5 1 d D U P B -1
C1_4 C 0.2858(11) 0.9262(7) 0.5691(8) 0.046(2) Uani 0.5 1 d D U P B -1
C2_4 C 0.4092(11) 0.9529(10) 0.6191(17) 0.053(4) Uani 0.5 1 d D U P B -1
H2A_4 H 0.416770 1.012266 0.647194 0.079 Uiso 0.5 1 calc R U P B -1
H2B_4 H 0.452997 0.913493 0.679314 0.079 Uiso 0.5 1 calc R U P B -1
H2C_4 H 0.436985 0.950117 0.562818 0.079 Uiso 0.5 1 calc R U P B -1
C3_4 C 0.2188(13) 0.9868(7) 0.4732(12) 0.057(3) Uani 0.5 1 d D U P B -1
H3A_4 H 0.139540 0.970062 0.440740 0.085 Uiso 0.5 1 calc R U P B -1
H3B_4 H 0.226482 1.046582 0.499925 0.085 Uiso 0.5 1 calc R U P B -1
H3C_4 H 0.247455 0.982472 0.417751 0.085 Uiso 0.5 1 calc R U P B -1
C4_4 C 0.2752(9) 0.8334(6) 0.5256(9) 0.050(2) Uani 0.5 1 d D U P B -1
H4A_4 H 0.196291 0.815710 0.493371 0.075 Uiso 0.5 1 calc R U P B -1
H4B_4 H 0.303224 0.830843 0.469485 0.075 Uiso 0.5 1 calc R U P B -1
H4C_4 H 0.319236 0.794219 0.585981 0.075 Uiso 0.5 1 calc R U P B -1
C1_5 C 0.2808(8) 0.9913(7) 0.7882(9) 0.047(2) Uani 0.5 1 d D U P B -1
C2_5 C 0.4045(9) 0.9848(12) 0.8696(13) 0.063(4) Uani 0.5 1 d D U P B -1
H2A_5 H 0.421090 0.925612 0.898487 0.095 Uiso 0.5 1 calc R U P B -1
H2B_5 H 0.451378 0.999147 0.832360 0.095 Uiso 0.5 1 calc R U P B -1
H2C_5 H 0.420263 1.025441 0.930180 0.095 Uiso 0.5 1 calc R U P B -1
C3_5 C 0.2088(10) 0.9715(10) 0.8486(10) 0.056(3) Uani 0.5 1 d D U P B -1
H3A_5 H 0.129299 0.975489 0.797213 0.083 Uiso 0.5 1 calc R U P B -1
H3B_5 H 0.225389 0.912836 0.879266 0.083 Uiso 0.5 1 calc R U P B -1
H3C_5 H 0.225648 1.013453 0.908047 0.083 Uiso 0.5 1 calc R U P B -1
C4_5 C 0.2559(11) 1.0840(8) 0.7437(11) 0.053(3) Uani 0.5 1 d D U P B -1
H4A_5 H 0.176743 1.088714 0.691421 0.079 Uiso 0.5 1 calc R U P B -1
H4B_5 H 0.271918 1.124467 0.804467 0.079 Uiso 0.5 1 calc R U P B -1
H4C_5 H 0.303033 1.098173 0.706647 0.079 Uiso 0.5 1 calc R U P B -1
C1_6 C 0.2978(12) 0.5580(8) 0.5581(9) 0.062(3) Uani 0.5 1 d D U P B -1
C2_6 C 0.2350(14) 0.4770(8) 0.4969(14) 0.069(4) Uani 0.5 1 d D U P B -1
H2A_6 H 0.155369 0.490660 0.454752 0.103 Uiso 0.5 1 calc R U P B -1
H2B_6 H 0.266108 0.457376 0.446864 0.103 Uiso 0.5 1 calc R U P B -1
H2C_6 H 0.243390 0.430956 0.549779 0.103 Uiso 0.5 1 calc R U P B -1
C3_6 C 0.4220(14) 0.5357(13) 0.623(2) 0.072(5) Uani 0.5 1 d D U P B -1
H3A_6 H 0.462896 0.587211 0.662904 0.109 Uiso 0.5 1 calc R U P B -1
H3B_6 H 0.429962 0.489531 0.676061 0.109 Uiso 0.5 1 calc R U P B -1
H3C_6 H 0.452679 0.515951 0.573146 0.109 Uiso 0.5 1 calc R U P B -1
C4_6 C 0.2864(11) 0.6285(7) 0.4743(10) 0.065(3) Uani 0.5 1 d D U P B -1
H4A_6 H 0.326422 0.680670 0.512760 0.098 Uiso 0.5 1 calc R U P B -1
H4B_6 H 0.318625 0.607735 0.425683 0.098 Uiso 0.5 1 calc R U P B -1
H4C_6 H 0.207009 0.642209 0.430812 0.098 Uiso 0.5 1 calc R U P B -1
C1_7 C 0.2517(8) 0.5170(8) 0.7560(9) 0.051(2) Uani 0.5 1 d D U P B -1
C2_7 C 0.3726(9) 0.5169(12) 0.8452(12) 0.061(4) Uani 0.5 1 d D U P B -1
H2A_7 H 0.390947 0.574223 0.879703 0.091 Uiso 0.5 1 calc R U P B -1
H2B_7 H 0.380544 0.473246 0.900653 0.091 Uiso 0.5 1 calc R U P B -1
H2C_7 H 0.423669 0.503243 0.812358 0.091 Uiso 0.5 1 calc R U P B -1
C3_7 C 0.2241(11) 0.4272(8) 0.7027(10) 0.048(3) Uani 0.5 1 d D U P B -1
H3A_7 H 0.146846 0.426670 0.645460 0.073 Uiso 0.5 1 calc R U P B -1
H3B_7 H 0.275544 0.413681 0.670205 0.073 Uiso 0.5 1 calc R U P B -1
H3C_7 H 0.232418 0.383683 0.758501 0.073 Uiso 0.5 1 calc R U P B -1
C4_7 C 0.1729(10) 0.5355(12) 0.8095(11) 0.063(4) Uani 0.5 1 d D U P B -1
H4A_7 H 0.095191 0.535764 0.753092 0.095 Uiso 0.5 1 calc R U P B -1
H4B_7 H 0.182140 0.490464 0.863728 0.095 Uiso 0.5 1 calc R U P B -1
H4C_7 H 0.191102 0.592163 0.845734 0.095 Uiso 0.5 1 calc R U P B -1
Sb1_8 Sb 0.53657(5) 0.750000 0.37123(5) 0.05287(15) Uani 1 2 d S T P . .
F2_8 F 0.6907(5) 0.750000 0.4077(5) 0.0750(16) Uani 1 2 d S T P . .
F3_8 F 0.3840(5) 0.750000 0.3335(6) 0.0886(19) Uani 1 2 d S T P . .
F4_8 F 0.5128(4) 0.6646(3) 0.2648(3) 0.0699(10) Uani 1 1 d . . . . .
F5_8 F 0.5610(4) 0.6659(3) 0.4788(3) 0.0770(12) Uani 1 1 d . . . . .
O1_9 O 0.0257(11) 0.6954(8) 1.1193(10) 0.100(3) Uiso 0.5 1 d D U P C -1
C2_9 C -0.0797(13) 0.7169(10) 1.0716(13) 0.083(4) Uiso 0.5 1 d D U P C -1
H2A_9 H -0.126634 0.665531 1.066146 0.100 Uiso 0.5 1 calc R U P C -1
H2AB_9 H -0.099014 0.737871 0.996400 0.100 Uiso 0.5 1 calc R U P C -1
C3_9 C -0.1044(16) 0.7895(11) 1.1384(16) 0.103(4) Uiso 0.5 1 d D U P C -1
H3A_9 H -0.112748 0.846761 1.102633 0.124 Uiso 0.5 1 calc R U P C -1
H3AB_9 H -0.172919 0.776576 1.147862 0.124 Uiso 0.5 1 calc R U P C -1
C4_9 C -0.0036(17) 0.7865(11) 1.2439(15) 0.104(4) Uiso 0.5 1 d D U P C -1
H4A_9 H -0.023078 0.772940 1.304992 0.124 Uiso 0.5 1 calc R U P C -1
H4AB_9 H 0.037635 0.842158 1.259255 0.124 Uiso 0.5 1 calc R U P C -1
C5_9 C 0.0662(16) 0.7123(11) 1.2261(14) 0.098(4) Uiso 0.5 1 d D U P C -1
H5A_9 H 0.145828 0.729817 1.255034 0.118 Uiso 0.5 1 calc R U P C -1
H5AB_9 H 0.061738 0.659684 1.265957 0.118 Uiso 0.5 1 calc R U P C -1

loop_
_atom_site_aniso_label
_atom_site_aniso_U_11
_atom_site_aniso_U_22
_atom_site_aniso_U_33
_atom_site_aniso_U_23
_atom_site_aniso_U_13
_atom_site_aniso_U_12
Bi1 0.02805(17) 0.0464(2) 0.03469(17) -0.0125(7) 0.01459(13) -0.0159(6)
C1_1 0.035(4) 0.040(4) 0.051(5) 0.002(4) 0.022(3) 0.000(3)
C2_1 0.041(4) 0.048(4) 0.061(5) 0.009(4) 0.029(4) 0.001(3)
C3_1 0.042(4) 0.050(4) 0.068(5) 0.014(4) 0.032(4) 0.003(4)
C4_1 0.041(4) 0.048(4) 0.067(5) 0.013(4) 0.031(4) 0.005(4)
C5_1 0.038(4) 0.046(4) 0.059(5) 0.007(4) 0.029(3) 0.003(3)
C6_1 0.034(3) 0.041(4) 0.051(4) 0.001(3) 0.022(3) -0.002(3)
C7_1 0.034(3) 0.046(4) 0.049(4) 0.000(3) 0.022(3) -0.004(3)
C8_1 0.034(3) 0.049(4) 0.044(3) 0.002(3) 0.023(3) -0.002(3)
C9_1 0.034(3) 0.048(4) 0.043(4) 0.004(3) 0.022(3) -0.002(3)
C10_1 0.037(4) 0.052(4) 0.054(4) -0.003(4) 0.026(3) -0.004(4)
C11_1 0.041(4) 0.055(5) 0.060(5) -0.008(4) 0.031(4) -0.007(4)
C12_1 0.044(4) 0.056(4) 0.061(5) -0.010(4) 0.033(4) -0.004(4)
C13_1 0.042(4) 0.055(4) 0.054(5) -0.003(4) 0.030(4) -0.003(4)
C14_1 0.036(4) 0.046(4) 0.043(4) 0.003(4) 0.024(3) -0.003(4)
N3_2 0.024(2) 0.046(3) 0.030(2) 0.000 0.0149(18) 0.000
N4_2 0.022(2) 0.059(3) 0.036(2) 0.000 0.0105(19) 0.000
C3_2 0.027(3) 0.071(3) 0.034(3) 0.000 0.007(2) 0.000
C4_2 0.032(3) 0.065(3) 0.033(3) 0.000 0.010(2) 0.000
C5_2 0.031(2) 0.050(3) 0.029(2) 0.000 0.0138(19) 0.000
C6_2 0.033(2) 0.049(3) 0.031(2) 0.000 0.0155(19) 0.000
C7_2 0.041(3) 0.066(3) 0.031(2) 0.000 0.017(2) 0.000
C8_2 0.046(3) 0.075(4) 0.039(3) 0.000 0.024(2) 0.000
C9_2 0.039(3) 0.068(3) 0.044(3) 0.000 0.025(2) 0.000
C10_2 0.033(3) 0.054(3) 0.039(3) 0.000 0.018(2) 0.000
N2_2 0.032(2) 0.041(3) 0.032(2) 0.000 0.0160(19) 0.000
Os1 0.02307(13) 0.0399(15) 0.02520(13) -0.0037(3) 0.01054(10) -0.0014(3)
P1_3 0.0367(19) 0.033(2) 0.041(2) 0.0075(17) 0.0032(16) -0.0031(15)
C2_3 0.034(3) 0.038(4) 0.040(4) 0.002(3) 0.004(3) 0.003(3)
C3_3 0.029(3) 0.040(5) 0.036(3) 0.001(3) 0.010(3) 0.002(3)
N1_3 0.029(3) 0.040(4) 0.035(3) -0.001(3) 0.016(2) -0.001(3)
C5_3 0.033(3) 0.042(5) 0.038(4) -0.005(3) 0.013(3) -0.004(3)
C6_3 0.040(4) 0.043(4) 0.047(4) -0.007(3) 0.005(3) -0.005(3)
P7_3 0.040(2) 0.039(2) 0.049(3) -0.010(2) 0.0071(19) 0.0016(18)
C1_4 0.037(4) 0.051(4) 0.049(4) 0.009(3) 0.016(3) 0.007(3)
C2_4 0.040(5) 0.057(7) 0.065(7) -0.004(6) 0.027(5) 0.007(5)
C3_4 0.057(6) 0.062(7) 0.053(6) 0.019(5) 0.027(5) 0.005(6)
C4_4 0.041(5) 0.067(5) 0.041(5) 0.003(4) 0.017(4) 0.004(4)
C1_5 0.039(4) 0.047(4) 0.043(4) 0.002(3) 0.008(3) -0.005(3)
C2_5 0.042(6) 0.070(7) 0.057(7) -0.003(6) 0.002(5) -0.002(6)
C3_5 0.048(6) 0.068(7) 0.044(6) 0.000(6) 0.014(5) -0.008(6)
C4_5 0.050(7) 0.049(5) 0.049(7) -0.001(5) 0.011(5) -0.004(5)
C1_6 0.059(6) 0.070(7) 0.073(6) -0.029(5) 0.043(5) -0.011(5)
C2_6 0.068(8) 0.070(8) 0.077(8) -0.033(6) 0.039(7) -0.008(7)
C3_6 0.061(7) 0.079(10) 0.085(9) -0.020(8) 0.040(7) -0.012(7)
C4_6 0.071(7) 0.081(7) 0.058(6) -0.027(5) 0.041(6) -0.004(6)
C1_7 0.042(4) 0.052(4) 0.050(4) -0.009(4) 0.013(3) 0.003(4)
C2_7 0.048(6) 0.066(7) 0.055(7) -0.004(6) 0.009(5) 0.004(6)
C3_7 0.044(7) 0.048(6) 0.052(7) 0.000(5) 0.019(5) -0.001(5)
C4_7 0.050(7) 0.078(8) 0.057(7) -0.011(7) 0.019(5) 0.009(6)
Sb1_8 0.0545(3) 0.0697(4) 0.0400(3) 0.000 0.0257(3) 0.000
F2_8 0.052(3) 0.108(5) 0.063(3) 0.000 0.023(3) 0.000
F3_8 0.063(4) 0.118(5) 0.098(5) 0.000 0.048(4) 0.000
F4_8 0.082(3) 0.076(3) 0.051(2) -0.0097(18) 0.028(2) 0.003(2)
F5_8 0.106(3) 0.079(3) 0.054(2) 0.0099(19) 0.043(2) 0.000(2)

loop_
_atom_type_symbol
_atom_type_description
_atom_type_scat_dispersion_real
_atom_type_scat_dispersion_imag
_atom_type_scat_source
C C 0.0033 0.0016 'International Tables Vol C Tables 4.2.6.8 and 6.1.1.4'
H H 0.0000 0.0000 'International Tables Vol C Tables 4.2.6.8 and 6.1.1.4'
N N 0.0061 0.0033 'International Tables Vol C Tables 4.2.6.8 and 6.1.1.4'
F F 0.0171 0.0103 'International Tables Vol C Tables 4.2.6.8 and 6.1.1.4'
P P 0.1023 0.0942 'International Tables Vol C Tables 4.2.6.8 and 6.1.1.4'
Sb Sb -0.5866 1.5461 'International Tables Vol C Tables 4.2.6.8 and 6.1.1.4'
Os Os -1.2165 7.6030 'International Tables Vol C Tables 4.2.6.8 and 6.1.1.4'
Bi Bi -4.1077 10.2566 'International Tables Vol C Tables 4.2.6.8 and 6.1.1.4'
O O 0.0106 0.0060 'International Tables Vol C Tables 4.2.6.8 and 6.1.1.4'

loop_
_geom_angle_atom_site_label_1
_geom_angle_atom_site_label_2
_geom_angle_atom_site_label_3
_geom_angle
_geom_angle_site_symmetry_1
_geom_angle_site_symmetry_3
_geom_angle_publ_flag
C1_1 Bi1 C14_1 90.7(3) . . ?
C1_1 Bi1 N4_2 88.2(5) . . ?
C14_1 Bi1 N4_2 93.4(4) . . ?
C2_1 C1_1 C6_1 120.4(7) . . ?
C2_1 C1_1 Bi1 121.7(5) . . ?
C6_1 C1_1 Bi1 117.6(5) . . ?
C3_1 C2_1 C1_1 120.0(9) . . ?
C3_1 C2_1 H2_1 120.0 . . ?
C1_1 C2_1 H2_1 120.0 . . ?
C4_1 C3_1 C2_1 119.5(9) . . ?
C4_1 C3_1 H3_1 120.3 . . ?
C2_1 C3_1 H3_1 120.3 . . ?
C5_1 C4_1 C3_1 120.4(8) . . ?
C5_1 C4_1 H4_1 119.8 . . ?
C3_1 C4_1 H4_1 119.8 . . ?
C4_1 C5_1 C6_1 121.4(8) . . ?
C4_1 C5_1 H5_1 119.3 . . ?
C6_1 C5_1 H5_1 119.3 . . ?
C1_1 C6_1 C5_1 118.1(8) . . ?
C1_1 C6_1 C7_1 124.3(7) . . ?
C5_1 C6_1 C7_1 117.2(7) . . ?
C8_1 C7_1 C6_1 130.8(6) . . ?
C8_1 C7_1 H7_1 114.6 . . ?
C6_1 C7_1 H7_1 114.6 . . ?
C7_1 C8_1 C9_1 130.8(6) . . ?
C7_1 C8_1 H8_1 114.6 . . ?
C9_1 C8_1 H8_1 114.6 . . ?
C10_1 C9_1 C14_1 118.1(8) . . ?
C10_1 C9_1 C8_1 118.0(7) . . ?
C14_1 C9_1 C8_1 123.9(6) . . ?
C11_1 C10_1 C9_1 121.5(8) . . ?
C11_1 C10_1 H10_1 119.3 . . ?
C9_1 C10_1 H10_1 119.3 . . ?
C10_1 C11_1 C12_1 120.4(8) . . ?
C10_1 C11_1 H11_1 119.8 . . ?
C12_1 C11_1 H11_1 119.8 . . ?
C11_1 C12_1 C13_1 119.3(9) . . ?
C11_1 C12_1 H12_1 120.3 . . ?
C13_1 C12_1 H12_1 120.3 . . ?
C12_1 C13_1 C14_1 120.1(8) . . ?
C12_1 C13_1 H13_1 120.0 . . ?
C14_1 C13_1 H13_1 120.0 . . ?
C13_1 C14_1 C9_1 120.4(7) . . ?
C13_1 C14_1 Bi1 122.3(6) . . ?
C9_1 C14_1 Bi1 116.7(5) . . ?
C5_2 N3_2 N4_2 107.2(5) . . ?
C5_2 N3_2 Os1 115.7(4) . . ?
N4_2 N3_2 Os1 137.0(4) . . ?
N3_2 N4_2 C3_2 108.4(6) . . ?
N3_2 N4_2 Bi1 125.0(4) . . ?
C3_2 N4_2 Bi1 126.6(5) . . ?
C4_2 C3_2 N4_2 109.0(6) . . ?
C4_2 C3_2 H3_2 125.5 . . ?
N4_2 C3_2 H3_2 125.5 . . ?
C3_2 C4_2 C5_2 105.0(7) . . ?
C3_2 C4_2 H4_2 127.5 . . ?
C5_2 C4_2 H4_2 127.5 . . ?
N3_2 C5_2 C4_2 110.4(6) . . ?
N3_2 C5_2 C6_2 115.8(6) . . ?
C4_2 C5_2 C6_2 133.9(7) . . ?
N2_2 C6_2 C7_2 120.4(6) . . ?
N2_2 C6_2 C5_2 114.7(6) . . ?
C7_2 C6_2 C5_2 124.9(7) . . ?
C8_2 C7_2 C6_2 119.9(7) . . ?
C8_2 C7_2 H7_2 120.1 . . ?
C6_2 C7_2 H7_2 120.1 . . ?
C9_2 C8_2 C7_2 119.1(7) . . ?
C9_2 C8_2 H8_2 120.4 . . ?
C7_2 C8_2 H8_2 120.4 . . ?
C8_2 C9_2 C10_2 118.7(7) . . ?
C8_2 C9_2 H9_2 120.6 . . ?
C10_2 C9_2 H9_2 120.6 . . ?
N2_2 C10_2 C9_2 124.1(7) . . ?
N2_2 C10_2 H10_2 118.0 . . ?
C9_2 C10_2 H10_2 118.0 . . ?
C10_2 N2_2 C6_2 117.8(6) . . ?
C10_2 N2_2 Os1 126.1(5) . . ?
C6_2 N2_2 Os1 116.0(4) . . ?
N2_2 Os1 N1_3 92.1(2) . . ?
N2_2 Os1 N3_2 77.6(2) . . ?
N1_3 Os1 N3_2 169.6(2) . . ?
N2_2 Os1 P1_3 95.9(3) . . ?
N1_3 Os1 P1_3 80.44(14) . . ?
N3_2 Os1 P1_3 100.8(2) . . ?
N2_2 Os1 P7_3 94.1(3) . . ?
N1_3 Os1 P7_3 80.65(14) . . ?
N3_2 Os1 P7_3 99.5(2) . . ?
P1_3 Os1 P7_3 158.90(13) . . ?
C2_3 P1_3 C1_4 101.9(6) . . ?
C2_3 P1_3 C1_5 106.7(6) . . ?
C1_4 P1_3 C1_5 119.6(6) . . ?
C2_3 P1_3 Os1 99.4(3) . . ?
C1_4 P1_3 Os1 99.3(4) . . ?
C1_5 P1_3 Os1 126.0(5) . . ?
C3_3 C2_3 P1_3 116.6(6) . . ?
C3_3 C2_3 H2_3 121.7 . . ?
P1_3 C2_3 H2_3 121.7 . . ?
C2_3 C3_3 N1_3 122.0(7) . . ?
C2_3 C3_3 H3_3 119.0 . . ?
N1_3 C3_3 H3_3 119.0 . . ?
C5_3 N1_3 C3_3 118.9(9) . . ?
C5_3 N1_3 Os1 120.5(5) . . ?
C3_3 N1_3 Os1 120.4(5) . . ?
C6_3 C5_3 N1_3 121.9(7) . . ?
C6_3 C5_3 H5_3 119.0 . . ?
N1_3 C5_3 H5_3 119.0 . . ?
C5_3 C6_3 P7_3 117.2(6) . . ?
C5_3 C6_3 H6_3 121.4 . . ?
P7_3 C6_3 H6_3 121.4 . . ?
C6_3 P7_3 C1_7 104.4(6) . . ?
C6_3 P7_3 C1_6 107.7(7) . . ?
C1_7 P7_3 C1_6 102.3(5) . . ?
C6_3 P7_3 Os1 99.1(4) . . ?
C1_7 P7_3 Os1 125.4(5) . . ?
C1_6 P7_3 Os1 116.2(5) . . ?
C2_4 C1_4 C4_4 108.9(5) . . ?
C2_4 C1_4 C3_4 109.0(5) . . ?
C4_4 C1_4 C3_4 108.8(5) . . ?
C2_4 C1_4 P1_3 110.1(11) . . ?
C4_4 C1_4 P1_3 100.1(8) . . ?
C3_4 C1_4 P1_3 119.2(10) . . ?
C1_4 C2_4 H2A_4 109.5 . . ?
C1_4 C2_4 H2B_4 109.5 . . ?
H2A_4 C2_4 H2B_4 109.5 . . ?
C1_4 C2_4 H2C_4 109.5 . . ?
H2A_4 C2_4 H2C_4 109.5 . . ?
H2B_4 C2_4 H2C_4 109.5 . . ?
C1_4 C3_4 H3A_4 109.5 . . ?
C1_4 C3_4 H3B_4 109.5 . . ?
H3A_4 C3_4 H3B_4 109.5 . . ?
C1_4 C3_4 H3C_4 109.5 . . ?
H3A_4 C3_4 H3C_4 109.5 . . ?
H3B_4 C3_4 H3C_4 109.5 . . ?
C1_4 C4_4 H4A_4 109.5 . . ?
C1_4 C4_4 H4B_4 109.5 . . ?
H4A_4 C4_4 H4B_4 109.5 . . ?
C1_4 C4_4 H4C_4 109.5 . . ?
H4A_4 C4_4 H4C_4 109.5 . . ?
H4B_4 C4_4 H4C_4 109.5 . . ?
C2_5 C1_5 C4_5 109.0(5) . . ?
C2_5 C1_5 C3_5 108.7(5) . . ?
C4_5 C1_5 C3_5 108.6(5) . . ?
C2_5 C1_5 P1_3 112.4(8) . . ?
C4_5 C1_5 P1_3 111.4(7) . . ?
C3_5 C1_5 P1_3 106.6(8) . . ?
C1_5 C2_5 H2A_5 109.5 . . ?
C1_5 C2_5 H2B_5 109.5 . . ?
H2A_5 C2_5 H2B_5 109.5 . . ?
C1_5 C2_5 H2C_5 109.5 . . ?
H2A_5 C2_5 H2C_5 109.5 . . ?
H2B_5 C2_5 H2C_5 109.5 . . ?
C1_5 C3_5 H3A_5 109.5 . . ?
C1_5 C3_5 H3B_5 109.5 . . ?
H3A_5 C3_5 H3B_5 109.5 . . ?
C1_5 C3_5 H3C_5 109.5 . . ?
H3A_5 C3_5 H3C_5 109.5 . . ?
H3B_5 C3_5 H3C_5 109.5 . . ?
C1_5 C4_5 H4A_5 109.5 . . ?
C1_5 C4_5 H4B_5 109.5 . . ?
H4A_5 C4_5 H4B_5 109.5 . . ?
C1_5 C4_5 H4C_5 109.5 . . ?
H4A_5 C4_5 H4C_5 109.5 . . ?
H4B_5 C4_5 H4C_5 109.5 . . ?
C2_6 C1_6 C3_6 108.9(5) . . ?
C2_6 C1_6 C4_6 108.9(5) . . ?
C3_6 C1_6 C4_6 108.9(5) . . ?
C2_6 C1_6 P7_3 111.7(10) . . ?
C3_6 C1_6 P7_3 112.7(13) . . ?
C4_6 C1_6 P7_3 105.7(8) . . ?
C1_6 C2_6 H2A_6 109.5 . . ?
C1_6 C2_6 H2B_6 109.5 . . ?
H2A_6 C2_6 H2B_6 109.5 . . ?
C1_6 C2_6 H2C_6 109.5 . . ?
H2A_6 C2_6 H2C_6 109.5 . . ?
H2B_6 C2_6 H2C_6 109.5 . . ?
C1_6 C3_6 H3A_6 109.5 . . ?
C1_6 C3_6 H3B_6 109.5 . . ?
H3A_6 C3_6 H3B_6 109.5 . . ?
C1_6 C3_6 H3C_6 109.5 . . ?
H3A_6 C3_6 H3C_6 109.5 . . ?
H3B_6 C3_6 H3C_6 109.5 . . ?
C1_6 C4_6 H4A_6 109.5 . . ?
C1_6 C4_6 H4B_6 109.5 . . ?
H4A_6 C4_6 H4B_6 109.5 . . ?
C1_6 C4_6 H4C_6 109.5 . . ?
H4A_6 C4_6 H4C_6 109.5 . . ?
H4B_6 C4_6 H4C_6 109.5 . . ?
C2_7 C1_7 C3_7 108.9(5) . . ?
C2_7 C1_7 C4_7 108.7(5) . . ?
C3_7 C1_7 C4_7 108.6(5) . . ?
C2_7 C1_7 P7_3 110.8(8) . . ?
C3_7 C1_7 P7_3 113.0(8) . . ?
C4_7 C1_7 P7_3 106.8(9) . . ?
C1_7 C2_7 H2A_7 109.5 . . ?
C1_7 C2_7 H2B_7 109.5 . . ?
H2A_7 C2_7 H2B_7 109.5 . . ?
C1_7 C2_7 H2C_7 109.5 . . ?
H2A_7 C2_7 H2C_7 109.5 . . ?
H2B_7 C2_7 H2C_7 109.5 . . ?
C1_7 C3_7 H3A_7 109.5 . . ?
C1_7 C3_7 H3B_7 109.5 . . ?
H3A_7 C3_7 H3B_7 109.5 . . ?
C1_7 C3_7 H3C_7 109.5 . . ?
H3A_7 C3_7 H3C_7 109.5 . . ?
H3B_7 C3_7 H3C_7 109.5 . . ?
C1_7 C4_7 H4A_7 109.5 . . ?
C1_7 C4_7 H4B_7 109.5 . . ?
H4A_7 C4_7 H4B_7 109.5 . . ?
C1_7 C4_7 H4C_7 109.5 . . ?
H4A_7 C4_7 H4C_7 109.5 . . ?
H4B_7 C4_7 H4C_7 109.5 . . ?
F3_8 Sb1_8 F5_8 90.8(2) . . ?
F3_8 Sb1_8 F5_8 90.8(2) . 4_575 ?
F5_8 Sb1_8 F5_8 87.8(3) . 4_575 ?
F3_8 Sb1_8 F4_8 89.4(2) . . ?
F5_8 Sb1_8 F4_8 91.46(18) . . ?
F5_8 Sb1_8 F4_8 179.27(19) 4_575 . ?
F3_8 Sb1_8 F4_8 89.4(2) . 4_575 ?
F5_8 Sb1_8 F4_8 179.27(19) . 4_575 ?
F5_8 Sb1_8 F4_8 91.45(18) 4_575 4_575 ?
F4_8 Sb1_8 F4_8 89.2(2) . 4_575 ?
F3_8 Sb1_8 F2_8 179.3(3) . . ?
F5_8 Sb1_8 F2_8 89.66(19) . . ?
F5_8 Sb1_8 F2_8 89.66(19) 4_575 . ?
F4_8 Sb1_8 F2_8 90.16(18) . . ?
F4_8 Sb1_8 F2_8 90.15(18) 4_575 . ?
C2_9 O1_9 C5_9 109.2(15) . . ?
O1_9 C2_9 C3_9 110.2(14) . . ?
O1_9 C2_9 H2A_9 109.6 . . ?
C3_9 C2_9 H2A_9 109.6 . . ?
O1_9 C2_9 H2AB_9 109.6 . . ?
C3_9 C2_9 H2AB_9 109.6 . . ?
H2A_9 C2_9 H2AB_9 108.1 . . ?
C4_9 C3_9 C2_9 102.1(11) . . ?
C4_9 C3_9 H3A_9 111.4 . . ?
C2_9 C3_9 H3A_9 111.4 . . ?
C4_9 C3_9 H3AB_9 111.4 . . ?
C2_9 C3_9 H3AB_9 111.4 . . ?
H3A_9 C3_9 H3AB_9 109.2 . . ?
C3_9 C4_9 C5_9 102.9(12) . . ?
C3_9 C4_9 H4A_9 111.2 . . ?
C5_9 C4_9 H4A_9 111.2 . . ?
C3_9 C4_9 H4AB_9 111.2 . . ?
C5_9 C4_9 H4AB_9 111.2 . . ?
H4A_9 C4_9 H4AB_9 109.1 . . ?
O1_9 C5_9 C4_9 109.0(14) . . ?
O1_9 C5_9 H5A_9 109.9 . . ?
C4_9 C5_9 H5A_9 109.9 . . ?
O1_9 C5_9 H5AB_9 109.9 . . ?
C4_9 C5_9 H5AB_9 109.9 . . ?
H5A_9 C5_9 H5AB_9 108.3 . . ?

loop_
_geom_bond_atom_site_label_1
_geom_bond_atom_site_label_2
_geom_bond_distance
_geom_bond_site_symmetry_2
_geom_bond_publ_flag
Bi1 C1_1 2.244(6) . ?
Bi1 C14_1 2.245(6) . ?
Bi1 N4_2 2.258(6) . ?
C1_1 C2_1 1.395(9) . ?
C1_1 C6_1 1.398(9) . ?
C2_1 C3_1 1.391(10) . ?
C2_1 H2_1 0.9500 . ?
C3_1 C4_1 1.386(12) . ?
C3_1 H3_1 0.9500 . ?
C4_1 C5_1 1.370(12) . ?
C4_1 H4_1 0.9500 . ?
C5_1 C6_1 1.400(9) . ?
C5_1 H5_1 0.9500 . ?
C6_1 C7_1 1.465(10) . ?
C7_1 C8_1 1.345(15) . ?
C7_1 H7_1 0.9500 . ?
C8_1 C9_1 1.465(10) . ?
C8_1 H8_1 0.9500 . ?
C9_1 C10_1 1.398(9) . ?
C9_1 C14_1 1.399(9) . ?
C10_1 C11_1 1.371(12) . ?
C10_1 H10_1 0.9500 . ?
C11_1 C12_1 1.386(12) . ?
C11_1 H11_1 0.9500 . ?
C12_1 C13_1 1.393(10) . ?
C12_1 H12_1 0.9500 . ?
C13_1 C14_1 1.394(9) . ?
C13_1 H13_1 0.9500 . ?
N3_2 C5_2 1.336(8) . ?
N3_2 N4_2 1.353(8) . ?
N3_2 Os1 2.096(5) . ?
N4_2 C3_2 1.372(9) . ?
C3_2 C4_2 1.355(11) . ?
C3_2 H3_2 0.9500 . ?
C4_2 C5_2 1.393(10) . ?
C4_2 H4_2 0.9500 . ?
C5_2 C6_2 1.430(10) . ?
C6_2 N2_2 1.390(9) . ?
C6_2 C7_2 1.397(10) . ?
C7_2 C8_2 1.385(11) . ?
C7_2 H7_2 0.9500 . ?
C8_2 C9_2 1.375(11) . ?
C8_2 H8_2 0.9500 . ?
C9_2 C10_2 1.385(10) . ?
C9_2 H9_2 0.9500 . ?
C10_2 N2_2 1.324(9) . ?
C10_2 H10_2 0.9500 . ?
N2_2 Os1 2.044(6) . ?
Os1 N1_3 2.088(7) . ?
Os1 P1_3 2.376(3) . ?
Os1 P7_3 2.381(4) . ?
P1_3 C2_3 1.784(8) . ?
P1_3 C1_4 1.790(16) . ?
P1_3 C1_5 1.865(12) . ?
C2_3 C3_3 1.334(12) . ?
C2_3 H2_3 0.9500 . ?
C3_3 N1_3 1.358(9) . ?
C3_3 H3_3 0.9500 . ?
N1_3 C5_3 1.356(9) . ?
C5_3 C6_3 1.333(12) . ?
C5_3 H5_3 0.9500 . ?
C6_3 P7_3 1.785(8) . ?
C6_3 H6_3 0.9500 . ?
P7_3 C1_7 1.914(13) . ?
P7_3 C1_6 2.014(16) . ?
C1_4 C2_4 1.530(5) . ?
C1_4 C4_4 1.531(5) . ?
C1_4 C3_4 1.532(5) . ?
C2_4 H2A_4 0.9800 . ?
C2_4 H2B_4 0.9800 . ?
C2_4 H2C_4 0.9800 . ?
C3_4 H3A_4 0.9800 . ?
C3_4 H3B_4 0.9800 . ?
C3_4 H3C_4 0.9800 . ?
C4_4 H4A_4 0.9800 . ?
C4_4 H4B_4 0.9800 . ?
C4_4 H4C_4 0.9800 . ?
C1_5 C2_5 1.531(5) . ?
C1_5 C4_5 1.531(5) . ?
C1_5 C3_5 1.532(5) . ?
C2_5 H2A_5 0.9800 . ?
C2_5 H2B_5 0.9800 . ?
C2_5 H2C_5 0.9800 . ?
C3_5 H3A_5 0.9800 . ?
C3_5 H3B_5 0.9800 . ?
C3_5 H3C_5 0.9800 . ?
C4_5 H4A_5 0.9800 . ?
C4_5 H4B_5 0.9800 . ?
C4_5 H4C_5 0.9800 . ?
C1_6 C2_6 1.531(5) . ?
C1_6 C3_6 1.531(5) . ?
C1_6 C4_6 1.531(5) . ?
C2_6 H2A_6 0.9800 . ?
C2_6 H2B_6 0.9800 . ?
C2_6 H2C_6 0.9800 . ?
C3_6 H3A_6 0.9800 . ?
C3_6 H3B_6 0.9800 . ?
C3_6 H3C_6 0.9800 . ?
C4_6 H4A_6 0.9800 . ?
C4_6 H4B_6 0.9800 . ?
C4_6 H4C_6 0.9800 . ?
C1_7 C2_7 1.531(5) . ?
C1_7 C3_7 1.532(5) . ?
C1_7 C4_7 1.533(5) . ?
C2_7 H2A_7 0.9800 . ?
C2_7 H2B_7 0.9800 . ?
C2_7 H2C_7 0.9800 . ?
C3_7 H3A_7 0.9800 . ?
C3_7 H3B_7 0.9800 . ?
C3_7 H3C_7 0.9800 . ?
C4_7 H4A_7 0.9800 . ?
C4_7 H4B_7 0.9800 . ?
C4_7 H4C_7 0.9800 . ?
Sb1_8 F3_8 1.857(6) . ?
Sb1_8 F5_8 1.870(4) . ?
Sb1_8 F5_8 1.870(4) 4_575 ?
Sb1_8 F4_8 1.875(4) . ?
Sb1_8 F4_8 1.875(4) 4_575 ?
Sb1_8 F2_8 1.880(6) . ?
O1_9 C2_9 1.302(15) . ?
O1_9 C5_9 1.332(16) . ?
C2_9 C3_9 1.561(17) . ?
C2_9 H2A_9 0.9900 . ?
C2_9 H2AB_9 0.9900 . ?
C3_9 C4_9 1.47(3) . ?
C3_9 H3A_9 0.9900 . ?
C3_9 H3AB_9 0.9900 . ?
C4_9 C5_9 1.554(18) . ?
C4_9 H4A_9 0.9900 . ?
C4_9 H4AB_9 0.9900 . ?
C5_9 H5A_9 0.9900 . ?
C5_9 H5AB_9 0.9900 . ?
